data_1533056
loop_
_publ_author_name
'Richter, K.W.'
'Picha, R.'
'Ipser, H.'
'Franzen, H.F.'

_publ_section_title
;
 Fractional site occupation of Hf5-x Nbx Ge4 : crystallographic
 investigation and thermodynamic modeling
;
_journal_name_full 'Solid State Sciences'
_journal_page_first 653
_journal_page_last 662
_journal_volume 5
_journal_year 2003
_chemical_formula_sum 'Ge4 Hf2.27 Nb2.73'
_chemical_name_systematic '(Hf2.27 Nb2.73) Ge4'
_space_group_IT_number 62
_symmetry_space_group_name_Hall '-P 2ac 2n'
_symmetry_space_group_name_H-M 'P n m a'
_cell_angle_alpha 90
_cell_angle_beta 90
_cell_angle_gamma 90
_cell_formula_units_Z 4
_cell_length_a 6.814
_cell_length_b 13.235
_cell_length_c 6.948
_cell_volume 626.593
_citation_journal_id_ASTM SSSCFJ
_cod_data_source_file Richter_SSSCFJ_2003_1022.cif
_cod_data_source_block Ge4Hf2.27Nb2.73
_cod_original_cell_volume 626.5935
_cod_database_code 1533056

loop_
_symmetry_equiv_pos_as_xyz
x,y,z
-x+1/2,-y,z+1/2
x+1/2,-y+1/2,-z+1/2
-x,y+1/2,-z
-x,-y,-z
x-1/2,y,-z-1/2
-x-1/2,y-1/2,z-1/2
x,-y-1/2,z

loop_
_atom_site_label
_atom_site_type_symbol
_atom_site_fract_x
_atom_site_fract_y
_atom_site_fract_z
_atom_site_occupancy
_atom_site_U_iso_or_equiv
Hf1 Hf 0.3326 0.25 0.0062 0.047 0.0
Ge3 Ge 0.316 0.0398 0.0372 1 0.0
Hf3 Hf 0.011 0.5918 0.1753 0.907 0.0
Hf2 Hf 0.1576 0.1244 0.3323 0.208 0.0
Nb1 Nb 0.3326 0.25 0.0062 0.953 0.0
Nb2 Nb 0.1576 0.1244 0.3323 0.792 0.0
Ge1 Ge 0.4593 0.25 0.3889 1 0.0
Ge2 Ge 0.1922 0.25 0.6498 1 0.0
Nb3 Nb 0.011 0.5918 0.1753 0.093 0.0
